data_7005512
loop_
_publ_author_name
'Cheng, Fei'
'Hector, Andrew L.'
'Levason, William'
'Reid, Gillian'
'Webster, Michael'
'Zhang, Wenjian'

_publ_section_title
;
 Structural diversity in gallium(III) complexes of the tripodal
 triarsine MeC(CH2AsMe2)3.
;
_journal_issue 21
_journal_name_full 'Dalton transactions (Cambridge, England : 2003)'
_journal_page_first 2207
_journal_page_last 2210
_journal_paper_doi 10.1039/b702791e
_journal_year 2007
_chemical_formula_moiety 'C11 H27 As3 Ga3 I9, C H2 Cl2'
_chemical_formula_sum 'C12 H29 As3 Cl2 Ga3 I9'
_chemical_formula_weight 1820.27
_chemical_name_systematic
;
1,1,1-tris(dimethylarsinomethyl)ethane-tris(triiodogallium(III))
dichloromethane solvate
;
_space_group_IT_number 14
_symmetry_cell_setting monoclinic
_symmetry_Int_Tables_number 14
_symmetry_space_group_name_Hall '-P 2ybc'
_symmetry_space_group_name_H-M 'P 1 21/c 1'
_atom_sites_solution_hydrogens geom
_atom_sites_solution_primary direct
_atom_sites_solution_secondary difmap
_audit_creation_date 2007-01-25
_audit_creation_method 'SHELXL-97 + hand edit'
_cell_angle_alpha 90.00
_cell_angle_beta 98.030(7)
_cell_angle_gamma 90.00
_cell_formula_units_Z 4
_cell_length_a 20.823(2)
_cell_length_b 12.6145(15)
_cell_length_c 15.486(2)
_cell_measurement_reflns_used 54142
_cell_measurement_temperature 120(2)
_cell_measurement_theta_max 27.48
_cell_measurement_theta_min 2.91
_cell_volume 4027.9(8)
_computing_structure_refinement 'SHELXL-97 (Sheldrick, 1997)'
_computing_structure_solution 'SHELXS-97 (Sheldrick, 1997)'
_diffrn_ambient_temperature 120(2)
_diffrn_measured_fraction_theta_full 0.995
_diffrn_measured_fraction_theta_max 0.995
_diffrn_measurement_device_type 'Bruker-Nonius 95mm CCD camera on \k-goniostat'
_diffrn_measurement_method '\f & \w scans'
_diffrn_radiation_monochromator graphite
_diffrn_radiation_source 'Bruker-Nonius FR591 rotating anode'
_diffrn_radiation_type MoK\a
_diffrn_radiation_wavelength 0.71073
_diffrn_reflns_av_R_equivalents 0.1417
_diffrn_reflns_av_sigmaI/netI 0.1374
_diffrn_reflns_limit_h_max 26
_diffrn_reflns_limit_h_min -27
_diffrn_reflns_limit_k_max 16
_diffrn_reflns_limit_k_min -16
_diffrn_reflns_limit_l_max 20
_diffrn_reflns_limit_l_min -20
_diffrn_reflns_number 51077
_diffrn_reflns_theta_full 27.54
_diffrn_reflns_theta_max 27.54
_diffrn_reflns_theta_min 2.96
_diffrn_standards_decay_% 0
_diffrn_standards_number 0
_exptl_absorpt_coefficient_mu 11.475
_exptl_absorpt_correction_T_max 1.0000
_exptl_absorpt_correction_T_min 0.6220
_exptl_absorpt_correction_type multi-scan
_exptl_absorpt_process_details 'G.M. Sheldrick, (2003). SADABS. Version 2.10. Bruker AXS Inc.'
_exptl_crystal_colour colourless
_exptl_crystal_density_diffrn 3.002
_exptl_crystal_density_method 'not measured'
_exptl_crystal_description block
_exptl_crystal_F_000 3216
_exptl_crystal_size_max 0.06
_exptl_crystal_size_mid 0.04
_exptl_crystal_size_min 0.02
_refine_diff_density_max 1.614
_refine_diff_density_min -1.385
_refine_diff_density_rms 0.299
_refine_ls_extinction_method none
_refine_ls_goodness_of_fit_ref 1.035
_refine_ls_hydrogen_treatment noref
_refine_ls_matrix_type full
_refine_ls_number_parameters 268
_refine_ls_number_reflns 9248
_refine_ls_number_restraints 0
_refine_ls_restrained_S_all 1.035
_refine_ls_R_factor_all 0.1422
_refine_ls_R_factor_gt 0.0621
_refine_ls_shift/su_max 0.001
_refine_ls_shift/su_mean 0.000
_refine_ls_structure_factor_coef Fsqd
_refine_ls_weighting_details 'w=1/[\s^2^(Fo^2^)+(0.0214P)^2^+11.8988P] where P=(Fo^2^+2Fc^2^)/3'
_refine_ls_weighting_scheme calc
_refine_ls_wR_factor_gt 0.1008
_refine_ls_wR_factor_ref 0.1210
_reflns_number_gt 5093
_reflns_number_total 9248
_reflns_threshold_expression I>2sigma(I)
_cod_data_source_file b702791e.txt
_cod_data_source_block 07fc002
_cod_original_cell_volume 4027.7(8)
_cod_original_sg_symbol_H-M 'P 21/c'
_cod_database_code 7005512

loop_
_symmetry_equiv_pos_as_xyz
'x, y, z'
'-x, y+1/2, -z+1/2'
'-x, -y, -z'
'x, -y-1/2, z-1/2'

loop_
_atom_site_label
_atom_site_type_symbol
_atom_site_fract_x
_atom_site_fract_y
_atom_site_fract_z
_atom_site_U_iso_or_equiv
_atom_site_adp_type
_atom_site_occupancy
_atom_site_symmetry_multiplicity
_atom_site_calc_flag
_atom_site_refinement_flags
_atom_site_disorder_assembly
_atom_site_disorder_group
Ga1 Ga 0.45206(6) 0.61460(10) 0.26389(10) 0.0290(3) Uani 1 1 d . . .
Ga2 Ga 0.11858(6) 0.77960(11) 0.02568(9) 0.0308(3) Uani 1 1 d . . .
Ga3 Ga 0.17029(6) 0.21997(10) 0.22494(10) 0.0313(4) Uani 1 1 d . . .
I1 I 0.41246(4) 0.77474(7) 0.33992(6) 0.0397(2) Uani 1 1 d . . .
I2 I 0.45691(4) 0.63930(7) 0.10341(6) 0.0404(2) Uani 1 1 d . . .
I3 I 0.55590(4) 0.54182(7) 0.34667(7) 0.0452(3) Uani 1 1 d . . .
I4 I 0.04160(4) 0.74852(7) 0.13536(6) 0.0349(2) Uani 1 1 d . . .
I5 I 0.11765(4) 0.96733(7) -0.02841(6) 0.0444(3) Uani 1 1 d . . .
I6 I 0.11390(4) 0.64224(7) -0.09417(6) 0.0397(2) Uani 1 1 d . . .
I7 I 0.26275(4) 0.15688(6) 0.14748(6) 0.0361(2) Uani 1 1 d . . .
I8 I 0.20615(4) 0.26424(7) 0.38378(6) 0.0409(2) Uani 1 1 d . . .
I9 I 0.07145(4) 0.10376(7) 0.20226(7) 0.0471(3) Uani 1 1 d . . .
As1 As 0.37433(5) 0.47126(9) 0.28230(9) 0.0267(3) Uani 1 1 d . . .
As2 As 0.22776(5) 0.76931(9) 0.11410(8) 0.0263(3) Uani 1 1 d . . .
As3 As 0.12948(5) 0.38912(9) 0.15702(9) 0.0260(3) Uani 1 1 d . . .
C1 C 0.2425(5) 0.5446(8) 0.1921(8) 0.025(3) Uani 1 1 d . . .
C2 C 0.2920(5) 0.4559(9) 0.2075(8) 0.030(3) Uani 1 1 d . . .
H2A H 0.3023 0.4347 0.1494 0.036 Uiso 1 1 calc R . .
H2B H 0.2696 0.3949 0.2302 0.036 Uiso 1 1 calc R . .
C3 C 0.2744(5) 0.6405(9) 0.1491(10) 0.038(4) Uani 1 1 d . . .
H3A H 0.2906 0.6124 0.0965 0.046 Uiso 1 1 calc R . .
H3B H 0.3130 0.6615 0.1902 0.046 Uiso 1 1 calc R . .
C4 C 0.1837(6) 0.5073(9) 0.1261(8) 0.033(3) Uani 1 1 d . . .
H4A H 0.2004 0.4876 0.0715 0.040 Uiso 1 1 calc R . .
H4B H 0.1549 0.5693 0.1125 0.040 Uiso 1 1 calc R . .
C5 C 0.2192(6) 0.5801(9) 0.2784(9) 0.037(3) Uani 1 1 d . . .
H5A H 0.1879 0.6380 0.2664 0.056 Uiso 1 1 calc R . .
H5B H 0.2565 0.6046 0.3192 0.056 Uiso 1 1 calc R . .
H5C H 0.1986 0.5202 0.3040 0.056 Uiso 1 1 calc R . .
C6 C 0.4136(6) 0.3373(9) 0.2616(10) 0.046(4) Uani 1 1 d . . .
H6A H 0.4556 0.3314 0.2988 0.069 Uiso 1 1 calc R . .
H6B H 0.4201 0.3326 0.2002 0.069 Uiso 1 1 calc R . .
H6C H 0.3852 0.2795 0.2751 0.069 Uiso 1 1 calc R . .
C7 C 0.3605(7) 0.4664(13) 0.4024(9) 0.058(4) Uani 1 1 d . . .
H7A H 0.3402 0.3988 0.4141 0.088 Uiso 1 1 calc R . .
H7B H 0.3320 0.5250 0.4142 0.088 Uiso 1 1 calc R . .
H7C H 0.4022 0.4731 0.4401 0.088 Uiso 1 1 calc R . .
C8 C 0.2919(6) 0.8355(11) 0.0523(9) 0.048(4) Uani 1 1 d . . .
H8A H 0.2788 0.9086 0.0374 0.073 Uiso 1 1 calc R . .
H8B H 0.2953 0.7957 -0.0012 0.073 Uiso 1 1 calc R . .
H8C H 0.3341 0.8357 0.0895 0.073 Uiso 1 1 calc R . .
C9 C 0.2282(6) 0.8574(9) 0.2156(8) 0.037(3) Uani 1 1 d . . .
H9A H 0.2015 0.8246 0.2556 0.055 Uiso 1 1 calc R . .
H9B H 0.2107 0.9274 0.1979 0.055 Uiso 1 1 calc R . .
H9C H 0.2728 0.8651 0.2450 0.055 Uiso 1 1 calc R . .
C10 C 0.0826(6) 0.3603(11) 0.0456(9) 0.043(4) Uani 1 1 d . . .
H10A H 0.0523 0.3017 0.0502 0.064 Uiso 1 1 calc R . .
H10B H 0.1129 0.3407 0.0052 0.064 Uiso 1 1 calc R . .
H10C H 0.0583 0.4236 0.0237 0.064 Uiso 1 1 calc R . .
C11 C 0.0659(5) 0.4461(9) 0.2224(9) 0.035(3) Uani 1 1 d . . .
H11A H 0.0405 0.5005 0.1877 0.052 Uiso 1 1 calc R . .
H11B H 0.0877 0.4778 0.2765 0.052 Uiso 1 1 calc R . .
H11C H 0.0371 0.3892 0.2365 0.052 Uiso 1 1 calc R . .
C12 C 0.3629(7) 0.0676(10) 0.4167(10) 0.050(4) Uani 1 1 d . . .
H12A H 0.4021 0.0232 0.4169 0.060 Uiso 1 1 calc R . .
H12B H 0.3555 0.1062 0.3606 0.060 Uiso 1 1 calc R . .
Cl1 Cl 0.37619(17) 0.1598(3) 0.5027(3) 0.0513(10) Uani 1 1 d . . .
Cl2 Cl 0.29507(17) -0.0156(3) 0.4254(3) 0.0502(10) Uani 1 1 d . . .

loop_
_atom_site_aniso_label
_atom_site_aniso_U_11
_atom_site_aniso_U_22
_atom_site_aniso_U_33
_atom_site_aniso_U_23
_atom_site_aniso_U_13
_atom_site_aniso_U_12
Ga1 0.0196(7) 0.0301(8) 0.0368(9) -0.0023(7) 0.0023(6) -0.0032(6)
Ga2 0.0268(7) 0.0373(8) 0.0274(9) 0.0022(7) 0.0005(6) 0.0012(6)
Ga3 0.0257(7) 0.0254(7) 0.0448(10) -0.0020(7) 0.0119(6) -0.0005(6)
I1 0.0389(5) 0.0344(5) 0.0455(6) -0.0107(5) 0.0050(4) -0.0002(4)
I2 0.0317(5) 0.0563(6) 0.0342(6) -0.0029(5) 0.0080(4) -0.0067(4)
I3 0.0239(5) 0.0503(6) 0.0575(7) 0.0025(5) -0.0081(4) 0.0007(4)
I4 0.0296(5) 0.0422(5) 0.0335(6) -0.0014(4) 0.0067(4) 0.0012(4)
I5 0.0558(6) 0.0388(5) 0.0377(6) 0.0093(5) 0.0029(5) 0.0051(4)
I6 0.0396(5) 0.0506(6) 0.0286(6) -0.0056(4) 0.0040(4) 0.0018(4)
I7 0.0288(5) 0.0322(5) 0.0501(6) -0.0072(4) 0.0149(4) -0.0024(4)
I8 0.0470(5) 0.0384(5) 0.0384(6) 0.0014(4) 0.0098(4) -0.0002(4)
I9 0.0383(5) 0.0370(5) 0.0713(8) -0.0138(5) 0.0268(5) -0.0154(4)
As1 0.0211(6) 0.0253(7) 0.0326(9) 0.0006(6) -0.0002(6) -0.0005(5)
As2 0.0231(6) 0.0262(7) 0.0291(8) 0.0028(6) 0.0020(5) -0.0027(5)
As3 0.0191(6) 0.0254(7) 0.0336(8) -0.0039(6) 0.0039(5) -0.0033(5)
C1 0.025(6) 0.012(6) 0.039(9) 0.003(6) 0.012(6) -0.005(5)
C2 0.024(7) 0.030(7) 0.034(8) -0.005(6) -0.003(6) -0.009(5)
C3 0.017(6) 0.035(7) 0.064(11) 0.005(7) 0.008(6) 0.004(5)
C4 0.041(8) 0.033(7) 0.022(8) 0.000(6) -0.013(6) -0.005(6)
C5 0.030(7) 0.029(7) 0.054(10) 0.004(7) 0.011(6) -0.005(6)
C6 0.041(8) 0.020(7) 0.076(12) -0.013(7) 0.005(8) 0.012(6)
C7 0.063(10) 0.081(12) 0.033(10) 0.000(9) 0.011(8) -0.002(9)
C8 0.051(9) 0.058(10) 0.042(10) 0.015(8) 0.024(7) -0.004(7)
C9 0.039(8) 0.029(7) 0.039(9) -0.014(6) -0.006(6) 0.012(6)
C10 0.037(8) 0.051(9) 0.040(10) -0.013(7) 0.003(7) -0.004(7)
C11 0.027(7) 0.033(7) 0.048(10) 0.006(7) 0.018(6) 0.007(6)
C12 0.073(10) 0.041(8) 0.046(10) 0.004(7) 0.043(8) 0.012(7)
Cl1 0.049(2) 0.054(2) 0.051(3) -0.016(2) 0.0048(18) -0.0008(18)
Cl2 0.049(2) 0.046(2) 0.056(3) 0.0021(19) 0.0069(18) 0.0003(17)

loop_
_atom_type_symbol
_atom_type_description
_atom_type_scat_dispersion_real
_atom_type_scat_dispersion_imag
_atom_type_scat_source
C C 0.0033 0.0016 'International Tables Vol C Tables 4.2.6.8 and 6.1.1.4'
H H 0.0000 0.0000 'International Tables Vol C Tables 4.2.6.8 and 6.1.1.4'
Ga Ga 0.2307 1.6083 'International Tables Vol C Tables 4.2.6.8 and 6.1.1.4'
As As 0.0499 2.0058 'International Tables Vol C Tables 4.2.6.8 and 6.1.1.4'
I I -0.4742 1.8119 'International Tables Vol C Tables 4.2.6.8 and 6.1.1.4'
Cl Cl 0.1484 0.1585 'International Tables Vol C Tables 4.2.6.8 and 6.1.1.4'

loop_
_geom_angle_atom_site_label_1
_geom_angle_atom_site_label_2
_geom_angle_atom_site_label_3
_geom_angle
_geom_angle_site_symmetry_1
_geom_angle_site_symmetry_3
_geom_angle_publ_flag
As1 Ga1 I2 108.75(6) . . ?
As1 Ga1 I3 101.74(6) . . ?
I2 Ga1 I3 113.31(6) . . ?
As1 Ga1 I1 105.61(6) . . ?
I2 Ga1 I1 114.84(6) . . ?
I3 Ga1 I1 111.40(6) . . ?
As2 Ga2 I5 101.34(6) . . ?
As2 Ga2 I4 103.83(6) . . ?
I5 Ga2 I4 113.27(6) . . ?
As2 Ga2 I6 107.85(6) . . ?
I5 Ga2 I6 113.78(6) . . ?
I4 Ga2 I6 115.10(6) . . ?
As3 Ga3 I9 102.58(6) . . ?
As3 Ga3 I8 105.06(6) . . ?
I9 Ga3 I8 112.92(6) . . ?
As3 Ga3 I7 107.93(6) . . ?
I9 Ga3 I7 114.35(6) . . ?
I8 Ga3 I7 112.88(6) . . ?
C7 As1 C6 105.0(7) . . ?
C7 As1 C2 109.6(6) . . ?
C6 As1 C2 100.0(5) . . ?
C7 As1 Ga1 108.9(5) . . ?
C6 As1 Ga1 108.9(4) . . ?
C2 As1 Ga1 122.9(4) . . ?
C9 As2 C3 108.2(6) . . ?
C9 As2 C8 103.2(6) . . ?
C3 As2 C8 98.4(6) . . ?
C9 As2 Ga2 108.6(4) . . ?
C3 As2 Ga2 125.7(4) . . ?
C8 As2 Ga2 110.2(4) . . ?
C10 As3 C11 104.3(6) . . ?
C10 As3 C4 99.4(5) . . ?
C11 As3 C4 107.8(5) . . ?
C10 As3 Ga3 108.9(4) . . ?
C11 As3 Ga3 108.7(4) . . ?
C4 As3 Ga3 125.6(3) . . ?
C2 C1 C5 111.5(10) . . ?
C2 C1 C4 109.6(9) . . ?
C5 C1 C4 110.0(9) . . ?
C2 C1 C3 108.4(9) . . ?
C5 C1 C3 110.2(9) . . ?
C4 C1 C3 107.1(10) . . ?
C1 C2 As1 123.0(8) . . ?
C1 C2 H2A 106.6 . . ?
As1 C2 H2A 106.6 . . ?
C1 C2 H2B 106.6 . . ?
As1 C2 H2B 106.6 . . ?
H2A C2 H2B 106.5 . . ?
C1 C3 As2 122.7(8) . . ?
C1 C3 H3A 106.6 . . ?
As2 C3 H3A 106.6 . . ?
C1 C3 H3B 106.6 . . ?
As2 C3 H3B 106.6 . . ?
H3A C3 H3B 106.6 . . ?
C1 C4 As3 119.6(8) . . ?
C1 C4 H4A 107.4 . . ?
As3 C4 H4A 107.4 . . ?
C1 C4 H4B 107.4 . . ?
As3 C4 H4B 107.4 . . ?
H4A C4 H4B 106.9 . . ?
C1 C5 H5A 109.5 . . ?
C1 C5 H5B 109.5 . . ?
H5A C5 H5B 109.5 . . ?
C1 C5 H5C 109.5 . . ?
H5A C5 H5C 109.5 . . ?
H5B C5 H5C 109.5 . . ?
As1 C6 H6A 109.5 . . ?
As1 C6 H6B 109.5 . . ?
H6A C6 H6B 109.5 . . ?
As1 C6 H6C 109.5 . . ?
H6A C6 H6C 109.5 . . ?
H6B C6 H6C 109.5 . . ?
As1 C7 H7A 109.5 . . ?
As1 C7 H7B 109.5 . . ?
H7A C7 H7B 109.5 . . ?
As1 C7 H7C 109.5 . . ?
H7A C7 H7C 109.5 . . ?
H7B C7 H7C 109.5 . . ?
As2 C8 H8A 109.5 . . ?
As2 C8 H8B 109.5 . . ?
H8A C8 H8B 109.5 . . ?
As2 C8 H8C 109.5 . . ?
H8A C8 H8C 109.5 . . ?
H8B C8 H8C 109.5 . . ?
As2 C9 H9A 109.5 . . ?
As2 C9 H9B 109.5 . . ?
H9A C9 H9B 109.5 . . ?
As2 C9 H9C 109.5 . . ?
H9A C9 H9C 109.5 . . ?
H9B C9 H9C 109.5 . . ?
As3 C10 H10A 109.5 . . ?
As3 C10 H10B 109.5 . . ?
H10A C10 H10B 109.5 . . ?
As3 C10 H10C 109.5 . . ?
H10A C10 H10C 109.5 . . ?
H10B C10 H10C 109.5 . . ?
As3 C11 H11A 109.5 . . ?
As3 C11 H11B 109.5 . . ?
H11A C11 H11B 109.5 . . ?
As3 C11 H11C 109.5 . . ?
H11A C11 H11C 109.5 . . ?
H11B C11 H11C 109.5 . . ?
Cl1 C12 Cl2 112.1(7) . . ?
Cl1 C12 H12A 109.2 . . ?
Cl2 C12 H12A 109.2 . . ?
Cl1 C12 H12B 109.2 . . ?
Cl2 C12 H12B 109.2 . . ?
H12A C12 H12B 107.9 . . ?

loop_
_geom_bond_atom_site_label_1
_geom_bond_atom_site_label_2
_geom_bond_distance
_geom_bond_site_symmetry_2
_geom_bond_publ_flag
Ga1 As1 2.4697(17) . ?
Ga1 I2 2.5207(18) . ?
Ga1 I3 2.5272(15) . ?
Ga1 I1 2.5334(16) . ?
Ga2 As2 2.4880(17) . ?
Ga2 I5 2.5112(17) . ?
Ga2 I4 2.5235(16) . ?
Ga2 I6 2.5310(17) . ?
Ga3 As3 2.4762(18) . ?
Ga3 I9 2.5111(15) . ?
Ga3 I8 2.5312(18) . ?
Ga3 I7 2.5346(16) . ?
As1 C7 1.922(14) . ?
As1 C6 1.924(11) . ?
As1 C2 1.940(10) . ?
As2 C9 1.924(12) . ?
As2 C3 1.931(11) . ?
As2 C8 1.938(12) . ?
As3 C10 1.896(12) . ?
As3 C11 1.915(11) . ?
As3 C4 1.969(12) . ?
C1 C2 1.517(15) . ?
C1 C5 1.549(17) . ?
C1 C4 1.555(15) . ?
C1 C3 1.573(15) . ?
C2 H2A 0.9900 . ?
C2 H2B 0.9900 . ?
C3 H3A 0.9900 . ?
C3 H3B 0.9900 . ?
C4 H4A 0.9900 . ?
C4 H4B 0.9900 . ?
C5 H5A 0.9800 . ?
C5 H5B 0.9800 . ?
C5 H5C 0.9800 . ?
C6 H6A 0.9800 . ?
C6 H6B 0.9800 . ?
C6 H6C 0.9800 . ?
C7 H7A 0.9800 . ?
C7 H7B 0.9800 . ?
C7 H7C 0.9800 . ?
C8 H8A 0.9800 . ?
C8 H8B 0.9800 . ?
C8 H8C 0.9800 . ?
C9 H9A 0.9800 . ?
C9 H9B 0.9800 . ?
C9 H9C 0.9800 . ?
C10 H10A 0.9800 . ?
C10 H10B 0.9800 . ?
C10 H10C 0.9800 . ?
C11 H11A 0.9800 . ?
C11 H11B 0.9800 . ?
C11 H11C 0.9800 . ?
C12 Cl1 1.760(14) . ?
C12 Cl2 1.779(14) . ?
C12 H12A 0.9900 . ?
C12 H12B 0.9900 . ?

loop_
_geom_torsion_atom_site_label_1
_geom_torsion_atom_site_label_2
_geom_torsion_atom_site_label_3
_geom_torsion_atom_site_label_4
_geom_torsion
_geom_torsion_site_symmetry_1
_geom_torsion_site_symmetry_2
_geom_torsion_site_symmetry_3
_geom_torsion_site_symmetry_4
_geom_torsion_publ_flag
I2 Ga1 As1 C7 -171.4(5) . . . . ?
I3 Ga1 As1 C7 68.8(5) . . . . ?
I1 Ga1 As1 C7 -47.6(5) . . . . ?
I2 Ga1 As1 C6 74.7(5) . . . . ?
I3 Ga1 As1 C6 -45.1(5) . . . . ?
I1 Ga1 As1 C6 -161.6(5) . . . . ?
I2 Ga1 As1 C2 -41.3(4) . . . . ?
I3 Ga1 As1 C2 -161.1(4) . . . . ?
I1 Ga1 As1 C2 82.4(4) . . . . ?
I5 Ga2 As2 C9 68.8(4) . . . . ?
I4 Ga2 As2 C9 -48.9(4) . . . . ?
I6 Ga2 As2 C9 -171.4(4) . . . . ?
I5 Ga2 As2 C3 -160.9(5) . . . . ?
I4 Ga2 As2 C3 81.5(5) . . . . ?
I6 Ga2 As2 C3 -41.1(5) . . . . ?
I5 Ga2 As2 C8 -43.7(5) . . . . ?
I4 Ga2 As2 C8 -161.3(5) . . . . ?
I6 Ga2 As2 C8 76.1(5) . . . . ?
I9 Ga3 As3 C10 -48.0(4) . . . . ?
I8 Ga3 As3 C10 -166.2(4) . . . . ?
I7 Ga3 As3 C10 73.1(4) . . . . ?
I9 Ga3 As3 C11 65.0(4) . . . . ?
I8 Ga3 As3 C11 -53.2(4) . . . . ?
I7 Ga3 As3 C11 -173.9(4) . . . . ?
I9 Ga3 As3 C4 -165.2(5) . . . . ?
I8 Ga3 As3 C4 76.5(5) . . . . ?
I7 Ga3 As3 C4 -44.1(5) . . . . ?
C5 C1 C2 As1 -60.3(12) . . . . ?
C4 C1 C2 As1 177.6(8) . . . . ?
C3 C1 C2 As1 61.1(13) . . . . ?
C7 As1 C2 C1 75.5(11) . . . . ?
C6 As1 C2 C1 -174.6(10) . . . . ?
Ga1 As1 C2 C1 -54.3(11) . . . . ?
C2 C1 C3 As2 177.7(9) . . . . ?
C5 C1 C3 As2 -60.1(13) . . . . ?
C4 C1 C3 As2 59.5(13) . . . . ?
C9 As2 C3 C1 81.6(12) . . . . ?
C8 As2 C3 C1 -171.4(11) . . . . ?
Ga2 As2 C3 C1 -48.9(13) . . . . ?
C2 C1 C4 As3 63.7(12) . . . . ?
C5 C1 C4 As3 -59.2(12) . . . . ?
C3 C1 C4 As3 -178.9(8) . . . . ?
C10 As3 C4 C1 -166.6(9) . . . . ?
C11 As3 C4 C1 84.9(10) . . . . ?
Ga3 As3 C4 C1 -45.1(11) . . . . ?
